data_4060854
loop_
_publ_author_name
'Ara, Irene'
'Chaouche, Naima'
'Forni\'es, Juan'
'Fortu\~no, Consuelo'
'Kribii, Abdelaziz'
'Tsipis, Athanassios C.'

_publ_section_title
;
 Formation of PPh2C6F5through Phosphido Platinum and/or Palladium(III)
 Intermediates
;
_journal_coden_ASTM ORGND7
_journal_issue 5
_journal_name_full Organometallics
_journal_page_first 1084
_journal_page_last 1091
_journal_paper_doi 10.1021/om0508029
_journal_volume 25
_journal_year 2006
_chemical_formula_sum 'C38 H22 Cl6 F10 I2 P2 Pt2'
_chemical_formula_weight 1587.18
_space_group_IT_number 2
_symmetry_cell_setting triclinic
_symmetry_space_group_name_Hall '-P 1'
_symmetry_space_group_name_H-M 'P -1'
_cell_angle_alpha 85.143(2)
_cell_angle_beta 80.584(2)
_cell_angle_gamma 74.207(2)
_cell_formula_units_Z 2
_cell_length_a 9.2917(12)
_cell_length_b 14.3188(18)
_cell_length_c 17.576(2)
_cell_measurement_temperature 100(2)
_cell_volume 2217.9(5)
_diffrn_ambient_temperature 100(2)
_exptl_crystal_density_diffrn 2.377
_cod_duplicate_entry 4074693
_cod_database_code 4060854

loop_
_symmetry_equiv_pos_as_xyz
'x, y, z'
'-x, -y, -z'

loop_
_atom_site_label
_atom_site_type_symbol
_atom_site_fract_x
_atom_site_fract_y
_atom_site_fract_z
_atom_site_U_iso_or_equiv
_atom_site_adp_type
_atom_site_occupancy
_atom_site_symmetry_multiplicity
_atom_site_calc_flag
_atom_site_refinement_flags
_atom_site_disorder_assembly
_atom_site_disorder_group
Pt1 Pt 1.888600(19) 0.314860(13) 0.272210(10) 0.01137(6) Uani 1 1 d . . .
Pt2 Pt 1.831953(19) 0.137889(13) 0.283349(10) 0.01224(6) Uani 1 1 d . . .
I1 I 1.71342(3) 0.04454(2) 0.197091(17) 0.01843(8) Uani 1 1 d . . .
I2 I 1.84546(3) -0.00505(2) 0.388819(17) 0.01865(8) Uani 1 1 d . . .
P1 P 1.84408(13) 0.23599(9) 0.17648(7) 0.0133(3) Uani 1 1 d . . .
P2 P 1.90711(13) 0.20680(9) 0.37524(6) 0.0124(3) Uani 1 1 d . . .
F2 F 1.5837(3) 0.47123(18) 0.26287(14) 0.0213(6) Uani 1 1 d . . .
F3 F 1.5012(3) 0.63687(19) 0.17915(16) 0.0306(7) Uani 1 1 d . . .
F4 F 1.7072(3) 0.69423(19) 0.07014(15) 0.0311(7) Uani 1 1 d . . .
F5 F 1.9960(3) 0.58184(19) 0.04432(14) 0.0248(7) Uani 1 1 d . . .
F6 F 2.0799(3) 0.41668(18) 0.12782(14) 0.0211(6) Uani 1 1 d . . .
F8 F 1.7471(3) 0.50840(18) 0.37588(14) 0.0209(6) Uani 1 1 d . . .
F9 F 1.8809(3) 0.61227(19) 0.44628(15) 0.0273(7) Uani 1 1 d . . .
F10 F 2.1869(3) 0.5627(2) 0.43916(15) 0.0304(7) Uani 1 1 d . . .
F11 F 2.3577(3) 0.4044(2) 0.35991(15) 0.0294(7) Uani 1 1 d . . .
F12 F 2.2259(3) 0.29810(18) 0.29060(14) 0.0199(6) Uani 1 1 d . . .
C1 C 1.8365(5) 0.4383(3) 0.1994(2) 0.0123(10) Uani 1 1 d . . .
C2 C 1.6898(5) 0.4967(3) 0.2085(2) 0.0155(11) Uani 1 1 d . . .
C3 C 1.6465(5) 0.5813(3) 0.1667(3) 0.0194(12) Uani 1 1 d . . .
C4 C 1.7479(5) 0.6110(3) 0.1108(3) 0.0189(11) Uani 1 1 d . . .
C5 C 1.8937(5) 0.5546(3) 0.0987(2) 0.0173(11) Uani 1 1 d . . .
C6 C 1.9349(5) 0.4696(3) 0.1421(2) 0.0145(11) Uani 1 1 d . . .
C7 C 1.9805(5) 0.3979(3) 0.3310(2) 0.0127(10) Uani 1 1 d . . .
C8 C 1.9005(5) 0.4791(3) 0.3711(3) 0.0172(11) Uani 1 1 d . . .
C9 C 1.9661(6) 0.5345(3) 0.4071(3) 0.0199(12) Uani 1 1 d . . .
C10 C 2.1202(6) 0.5098(4) 0.4036(3) 0.0213(12) Uani 1 1 d . . .
C11 C 2.2061(5) 0.4302(4) 0.3633(3) 0.0191(11) Uani 1 1 d . . .
C12 C 2.1356(5) 0.3764(3) 0.3288(3) 0.0160(11) Uani 1 1 d . . .
C13 C 1.6859(5) 0.2920(3) 0.1275(2) 0.0137(11) Uani 1 1 d . . .
C14 C 1.5418(5) 0.3064(3) 0.1696(3) 0.0202(12) Uani 1 1 d . . .
H14 H 1.5285 0.2820 0.2215 0.024 Uiso 1 1 calc R . .
C15 C 1.4187(6) 0.3562(4) 0.1352(3) 0.0261(13) Uani 1 1 d . . .
H15 H 1.3200 0.3669 0.1638 0.031 Uiso 1 1 calc R . .
C16 C 1.4377(6) 0.3908(4) 0.0595(3) 0.0250(12) Uani 1 1 d . . .
H16 H 1.3521 0.4247 0.0360 0.030 Uiso 1 1 calc R . .
C17 C 1.5809(6) 0.3763(3) 0.0180(3) 0.0247(12) Uani 1 1 d . . .
H17 H 1.5937 0.4000 -0.0342 0.030 Uiso 1 1 calc R . .
C18 C 1.7049(5) 0.3278(3) 0.0518(3) 0.0203(12) Uani 1 1 d . . .
H18 H 1.8035 0.3188 0.0234 0.024 Uiso 1 1 calc R . .
C19 C 2.0072(5) 0.1874(3) 0.1081(2) 0.0140(11) Uani 1 1 d . . .
C20 C 2.1496(5) 0.1891(3) 0.1229(3) 0.0174(11) Uani 1 1 d . . .
H20 H 2.1583 0.2199 0.1671 0.021 Uiso 1 1 calc R . .
C21 C 2.2770(5) 0.1464(3) 0.0736(3) 0.0218(12) Uani 1 1 d . . .
H21 H 2.3738 0.1474 0.0839 0.026 Uiso 1 1 calc R . .
C22 C 2.2651(6) 0.1021(4) 0.0093(3) 0.0257(13) Uani 1 1 d . . .
H22 H 2.3534 0.0741 -0.0253 0.031 Uiso 1 1 calc R . .
C23 C 2.1242(6) 0.0983(3) -0.0053(3) 0.0232(12) Uani 1 1 d . . .
H23 H 2.1168 0.0663 -0.0491 0.028 Uiso 1 1 calc R . .
C24 C 1.9951(5) 0.1409(3) 0.0437(3) 0.0191(11) Uani 1 1 d . . .
H24 H 1.8988 0.1385 0.0336 0.023 Uiso 1 1 calc R . .
C25 C 1.7677(5) 0.2427(3) 0.4582(2) 0.0135(11) Uani 1 1 d . . .
C26 C 1.6436(5) 0.3229(3) 0.4503(3) 0.0167(11) Uani 1 1 d . . .
H26 H 1.6358 0.3584 0.4023 0.020 Uiso 1 1 calc R . .
C27 C 1.5338(5) 0.3494(4) 0.5127(3) 0.0235(12) Uani 1 1 d . . .
H27 H 1.4494 0.4034 0.5078 0.028 Uiso 1 1 calc R . .
C28 C 1.5449(5) 0.2980(4) 0.5828(3) 0.0257(13) Uani 1 1 d . . .
H28 H 1.4700 0.3181 0.6262 0.031 Uiso 1 1 calc R . .
C29 C 1.6644(5) 0.2180(4) 0.5897(3) 0.0251(13) Uani 1 1 d . . .
H29 H 1.6692 0.1816 0.6375 0.030 Uiso 1 1 calc R . .
C30 C 1.7775(5) 0.1896(3) 0.5283(2) 0.0164(11) Uani 1 1 d . . .
H30 H 1.8606 0.1348 0.5337 0.020 Uiso 1 1 calc R . .
C31 C 2.0892(5) 0.1592(3) 0.4047(2) 0.0141(11) Uani 1 1 d . . .
C32 C 2.1270(5) 0.2042(3) 0.4632(2) 0.0168(11) Uani 1 1 d . . .
H32 H 2.0513 0.2514 0.4927 0.020 Uiso 1 1 calc R . .
C33 C 2.2737(5) 0.1803(3) 0.4782(3) 0.0203(12) Uani 1 1 d . . .
H33 H 2.2991 0.2113 0.5178 0.024 Uiso 1 1 calc R . .
C34 C 2.3835(5) 0.1115(4) 0.4358(3) 0.0250(13) Uani 1 1 d . . .
H34 H 2.4848 0.0954 0.4463 0.030 Uiso 1 1 calc R . .
C35 C 2.3475(5) 0.0661(4) 0.3785(3) 0.0234(12) Uani 1 1 d . . .
H35 H 2.4239 0.0181 0.3500 0.028 Uiso 1 1 calc R . .
C36 C 2.2008(5) 0.0895(3) 0.3618(3) 0.0185(11) Uani 1 1 d . . .
H36 H 2.1765 0.0586 0.3217 0.022 Uiso 1 1 calc R . .
C37 C 1.9530(6) 0.7716(4) 0.2477(3) 0.0290(13) Uani 1 1 d . . .
H37 H 1.9213 0.8442 0.2458 0.035 Uiso 1 1 calc R . .
Cl1 Cl 2.0277(2) 0.73315(12) 0.15464(8) 0.0531(5) Uani 1 1 d . . .
Cl2 Cl 1.79351(17) 0.72891(12) 0.28286(9) 0.0493(4) Uani 1 1 d . . .
Cl3 Cl 2.08961(15) 0.73216(10) 0.30963(8) 0.0354(3) Uani 1 1 d . . .
C38 C 1.3169(5) -0.1398(4) 0.1589(3) 0.0268(13) Uani 1 1 d . . .
H38 H 1.3070 -0.2038 0.1833 0.032 Uiso 1 1 calc R . .
Cl4 Cl 1.35789(15) -0.15151(10) 0.05857(8) 0.0348(3) Uani 1 1 d . . .
Cl5 Cl 1.14430(15) -0.05289(9) 0.18383(8) 0.0337(3) Uani 1 1 d . . .
Cl6 Cl 1.46280(16) -0.11024(12) 0.19451(8) 0.0442(4) Uani 1 1 d . . .

loop_
_atom_site_aniso_label
_atom_site_aniso_U_11
_atom_site_aniso_U_22
_atom_site_aniso_U_33
_atom_site_aniso_U_23
_atom_site_aniso_U_13
_atom_site_aniso_U_12
Pt1 0.01063(10) 0.01240(11) 0.01089(10) -0.00068(8) -0.00151(7) -0.00270(8)
Pt2 0.01222(10) 0.01287(11) 0.01173(10) -0.00074(8) -0.00143(8) -0.00361(8)
I1 0.02103(18) 0.01932(18) 0.01790(17) -0.00313(14) -0.00412(14) -0.00880(14)
I2 0.02225(18) 0.01626(18) 0.01744(17) 0.00332(14) -0.00323(14) -0.00606(14)
P1 0.0132(7) 0.0148(7) 0.0119(6) -0.0011(5) -0.0016(5) -0.0038(5)
P2 0.0120(6) 0.0133(7) 0.0112(6) -0.0006(5) -0.0020(5) -0.0022(5)
F2 0.0119(14) 0.0241(16) 0.0251(15) 0.0016(13) 0.0034(12) -0.0045(12)
F3 0.0185(16) 0.0232(17) 0.0427(18) 0.0044(14) -0.0062(14) 0.0063(13)
F4 0.0401(18) 0.0192(17) 0.0311(17) 0.0096(14) -0.0097(14) -0.0036(14)
F5 0.0323(17) 0.0248(16) 0.0183(15) 0.0027(13) 0.0028(13) -0.0143(14)
F6 0.0125(15) 0.0240(16) 0.0237(15) 0.0022(13) 0.0015(12) -0.0028(13)
F8 0.0173(15) 0.0190(15) 0.0259(15) -0.0052(13) -0.0029(12) -0.0026(12)
F9 0.0411(18) 0.0193(16) 0.0230(15) -0.0087(13) -0.0037(14) -0.0086(14)
F10 0.0416(18) 0.0362(18) 0.0262(16) -0.0027(14) -0.0144(14) -0.0255(15)
F11 0.0182(16) 0.0432(19) 0.0313(17) 0.0034(15) -0.0080(13) -0.0145(14)
F12 0.0122(14) 0.0233(16) 0.0221(15) -0.0020(13) -0.0001(12) -0.0024(12)
C1 0.019(3) 0.007(2) 0.012(2) 0.003(2) -0.008(2) -0.003(2)
C2 0.015(3) 0.018(3) 0.015(3) 0.001(2) -0.002(2) -0.007(2)
C3 0.016(3) 0.017(3) 0.025(3) -0.003(2) -0.008(2) -0.001(2)
C4 0.027(3) 0.006(3) 0.023(3) 0.005(2) -0.011(2) -0.001(2)
C5 0.022(3) 0.023(3) 0.011(2) -0.001(2) -0.002(2) -0.013(2)
C6 0.012(3) 0.017(3) 0.015(3) -0.005(2) -0.005(2) -0.001(2)
C7 0.017(3) 0.011(3) 0.012(2) 0.005(2) -0.003(2) -0.007(2)
C8 0.015(3) 0.021(3) 0.016(3) 0.004(2) -0.003(2) -0.005(2)
C9 0.032(3) 0.018(3) 0.012(3) -0.002(2) -0.002(2) -0.011(2)
C10 0.032(3) 0.026(3) 0.016(3) 0.003(2) -0.009(2) -0.020(3)
C11 0.015(3) 0.028(3) 0.016(3) 0.003(2) -0.007(2) -0.007(2)
C12 0.017(3) 0.015(3) 0.015(3) 0.001(2) -0.002(2) -0.003(2)
C13 0.019(3) 0.012(3) 0.013(3) -0.001(2) -0.007(2) -0.008(2)
C14 0.017(3) 0.021(3) 0.022(3) 0.002(2) -0.007(2) -0.003(2)
C15 0.018(3) 0.028(3) 0.032(3) 0.002(3) -0.007(2) -0.004(2)
C16 0.019(3) 0.024(3) 0.034(3) 0.002(3) -0.016(2) -0.003(2)
C17 0.039(3) 0.023(3) 0.015(3) 0.001(2) -0.012(2) -0.008(3)
C18 0.019(3) 0.022(3) 0.020(3) -0.001(2) -0.002(2) -0.006(2)
C19 0.015(3) 0.012(3) 0.014(2) 0.000(2) 0.000(2) -0.001(2)
C20 0.015(3) 0.020(3) 0.017(3) -0.004(2) 0.003(2) -0.005(2)
C21 0.015(3) 0.018(3) 0.031(3) -0.002(2) 0.002(2) -0.006(2)
C22 0.021(3) 0.024(3) 0.025(3) 0.001(2) 0.011(2) -0.002(2)
C23 0.031(3) 0.018(3) 0.017(3) -0.008(2) 0.007(2) -0.003(2)
C24 0.021(3) 0.016(3) 0.020(3) -0.001(2) -0.006(2) -0.004(2)
C25 0.013(3) 0.019(3) 0.013(2) -0.003(2) -0.004(2) -0.009(2)
C26 0.014(3) 0.021(3) 0.016(3) 0.002(2) -0.005(2) -0.004(2)
C27 0.014(3) 0.031(3) 0.023(3) -0.004(2) -0.002(2) -0.002(2)
C28 0.015(3) 0.044(4) 0.019(3) -0.011(3) 0.007(2) -0.012(3)
C29 0.026(3) 0.037(3) 0.015(3) 0.002(2) 0.000(2) -0.014(3)
C30 0.013(3) 0.022(3) 0.016(3) -0.002(2) -0.006(2) -0.004(2)
C31 0.012(3) 0.016(3) 0.014(2) 0.001(2) -0.001(2) -0.005(2)
C32 0.015(3) 0.017(3) 0.015(3) -0.002(2) 0.001(2) -0.001(2)
C33 0.020(3) 0.023(3) 0.023(3) 0.002(2) -0.011(2) -0.011(2)
C34 0.011(3) 0.034(3) 0.030(3) 0.007(3) -0.004(2) -0.007(2)
C35 0.016(3) 0.026(3) 0.022(3) 0.000(2) 0.002(2) 0.000(2)
C36 0.017(3) 0.022(3) 0.016(3) -0.004(2) 0.000(2) -0.004(2)
C37 0.034(3) 0.030(3) 0.025(3) 0.004(3) -0.011(3) -0.010(3)
Cl1 0.0786(12) 0.0664(12) 0.0299(8) -0.0086(8) -0.0034(8) -0.0461(10)
Cl2 0.0391(9) 0.0639(11) 0.0545(10) 0.0197(9) -0.0164(8) -0.0305(8)
Cl3 0.0355(8) 0.0375(9) 0.0385(8) 0.0103(7) -0.0168(7) -0.0155(7)
C38 0.019(3) 0.028(3) 0.034(3) -0.005(3) -0.004(2) -0.006(2)
Cl4 0.0283(8) 0.0416(9) 0.0341(8) -0.0137(7) -0.0040(6) -0.0053(7)
Cl5 0.0275(8) 0.0252(8) 0.0428(8) -0.0026(7) 0.0060(6) -0.0038(6)
Cl6 0.0342(8) 0.0708(11) 0.0358(8) -0.0073(8) -0.0074(7) -0.0247(8)

loop_
_geom_bond_atom_site_label_1
_geom_bond_atom_site_label_2
_geom_bond_distance
_geom_bond_site_symmetry_2
_geom_bond_publ_flag
Pt1 C7 2.065(4) . ?
Pt1 C1 2.086(4) . ?
Pt1 P1 2.2542(12) . ?
Pt1 P2 2.2772(12) . ?
Pt1 Pt2 2.7101(4) . ?
Pt2 P2 2.2547(12) . ?
Pt2 P1 2.2548(12) . ?
Pt2 I2 2.6334(4) . ?
Pt2 I1 2.6437(4) . ?
P1 C19 1.788(4) . ?
P1 C13 1.789(5) . ?
P2 C31 1.788(5) . ?
P2 C25 1.793(4) . ?
F2 C2 1.359(5) . ?
F3 C3 1.360(5) . ?
F4 C4 1.332(5) . ?
F5 C5 1.346(5) . ?
F6 C6 1.349(5) . ?
F8 C8 1.362(5) . ?
F9 C9 1.346(5) . ?
F10 C10 1.345(5) . ?
F11 C11 1.349(5) . ?
F12 C12 1.357(5) . ?
C1 C6 1.376(6) . ?
C1 C2 1.384(6) . ?
C2 C3 1.360(6) . ?
C3 C4 1.371(6) . ?
C4 C5 1.368(6) . ?
C5 C6 1.377(6) . ?
C7 C8 1.377(6) . ?
C7 C12 1.384(6) . ?
C8 C9 1.369(6) . ?
C9 C10 1.371(7) . ?
C10 C11 1.375(6) . ?
C11 C12 1.370(6) . ?
C13 C18 1.386(6) . ?
C13 C14 1.391(6) . ?
C14 C15 1.375(6) . ?
C15 C16 1.381(7) . ?
C16 C17 1.380(7) . ?
C17 C18 1.372(6) . ?
C19 C24 1.396(6) . ?
C19 C20 1.397(6) . ?
C20 C21 1.374(6) . ?
C21 C22 1.375(7) . ?
C22 C23 1.391(7) . ?
C23 C24 1.380(6) . ?
C25 C30 1.395(6) . ?
C25 C26 1.405(6) . ?
C26 C27 1.372(6) . ?
C27 C28 1.384(7) . ?
C28 C29 1.374(7) . ?
C29 C30 1.380(6) . ?
C31 C32 1.395(6) . ?
C31 C36 1.396(6) . ?
C32 C33 1.376(6) . ?
C33 C34 1.376(6) . ?
C34 C35 1.376(7) . ?
C35 C36 1.386(6) . ?
C37 Cl1 1.741(5) . ?
C37 Cl3 1.753(5) . ?
C37 Cl2 1.755(5) . ?
C38 Cl6 1.745(5) . ?
C38 Cl4 1.754(5) . ?
C38 Cl5 1.757(5) . ?
